data_7001932
loop_
_publ_author_name
'Fawcett, John'
'Harding, Duncan A. J.'
'Hope, Eric G.'
'Singh, Kuldip'
'Solan, Gregory A.'

_publ_section_title
;
 N-Heterocyclic carbene-containing ruthenium difluoro complexes and
 their reactivity towards BF3
;
_journal_issue 34
_journal_name_full 'Dalton Transactions'
_journal_page_first 6861
_journal_page_last 6870
_journal_paper_doi 10.1039/b906321h
_journal_year 2009
_chemical_formula_moiety ' C46 H48 N4 O4 Ru, 2(B2 F7)'
_chemical_formula_sum 'C46 H48 B4 F14 N4 O4 Ru'
_chemical_formula_weight 1131.19
_chemical_name_systematic
;
?
;
_space_group_IT_number 29
_symmetry_cell_setting orthorhombic
_symmetry_space_group_name_Hall 'P 2c -2ac'
_symmetry_space_group_name_H-M 'P c a 21'
_atom_sites_solution_hydrogens geom
_atom_sites_solution_primary direct
_atom_sites_solution_secondary difmap
_audit_creation_method SHELXL-97
_cell_angle_alpha 90.00
_cell_angle_beta 90.00
_cell_angle_gamma 90.00
_cell_formula_units_Z 4
_cell_length_a 16.579(4)
_cell_length_b 17.136(4)
_cell_length_c 17.631(4)
_cell_measurement_reflns_used 893
_cell_measurement_temperature 150(2)
_cell_measurement_theta_max 21.661
_cell_measurement_theta_min 2.310
_cell_volume 5009(2)
_computing_cell_refinement 'Bruker SMART'
_computing_data_collection 'Bruker SMART'
_computing_data_reduction 'Bruker SHELXTL'
_computing_molecular_graphics 'Bruker SHELXTL'
_computing_publication_material 'Bruker SHELXTL'
_computing_structure_refinement 'SHELXL-97 (Sheldrick, 1997)'
_computing_structure_solution 'SHELXS-97 (Sheldrick, 1990)'
_diffrn_ambient_temperature 150(2)
_diffrn_measured_fraction_theta_full 0.995
_diffrn_measured_fraction_theta_max 0.995
_diffrn_measurement_device_type 'Bruker Apex 2000 CCD area detector'
_diffrn_measurement_method 'phi and omega scans'
_diffrn_radiation_monochromator graphite
_diffrn_radiation_source 'fine-focus sealed tube'
_diffrn_radiation_type MoK\a
_diffrn_radiation_wavelength 0.71073
_diffrn_reflns_av_R_equivalents 0.0837
_diffrn_reflns_av_sigmaI/netI 0.0962
_diffrn_reflns_limit_h_max 18
_diffrn_reflns_limit_h_min -18
_diffrn_reflns_limit_k_max 19
_diffrn_reflns_limit_k_min -18
_diffrn_reflns_limit_l_max 19
_diffrn_reflns_limit_l_min -19
_diffrn_reflns_number 29933
_diffrn_reflns_theta_full 23.34
_diffrn_reflns_theta_max 23.34
_diffrn_reflns_theta_min 1.19
_exptl_absorpt_coefficient_mu 0.412
_exptl_absorpt_correction_T_max 0.862
_exptl_absorpt_correction_T_min 0.758
_exptl_absorpt_correction_type empirical
_exptl_absorpt_process_details
;
absorption correction based on 6841 reflections(SADABS);Rint 0.048 before
correction and 0.0415 after.
;
_exptl_crystal_colour colourless
_exptl_crystal_density_diffrn 1.500
_exptl_crystal_density_method 'not measured'
_exptl_crystal_description plate
_exptl_crystal_F_000 2296
_exptl_crystal_size_max 0.23
_exptl_crystal_size_mid 0.14
_exptl_crystal_size_min 0.06
_refine_diff_density_max 0.672
_refine_diff_density_min -0.437
_refine_diff_density_rms 0.076
_refine_ls_abs_structure_details 'Flack H D (1983), Acta Cryst. A39, 876-881'
_refine_ls_abs_structure_Flack 0.43(5)
_refine_ls_extinction_method none
_refine_ls_goodness_of_fit_ref 0.964
_refine_ls_hydrogen_treatment constr
_refine_ls_matrix_type full
_refine_ls_number_parameters 653
_refine_ls_number_reflns 7220
_refine_ls_number_restraints 1
_refine_ls_restrained_S_all 0.964
_refine_ls_R_factor_all 0.0890
_refine_ls_R_factor_gt 0.0585
_refine_ls_shift/su_max 0.000
_refine_ls_shift/su_mean 0.000
_refine_ls_structure_factor_coef Fsqd
_refine_ls_weighting_details 'calc w=1/[\s^2^(Fo^2^)+(0.0494P)^2^+0.0000P] where P=(Fo^2^+2Fc^2^)/3'
_refine_ls_weighting_scheme calc
_refine_ls_wR_factor_gt 0.1139
_refine_ls_wR_factor_ref 0.1246
_reflns_number_gt 5055
_reflns_number_total 7220
_reflns_threshold_expression >2sigma(I)
_cod_data_source_file b906321h.txt
_cod_data_source_block 05032
_cod_depositor_comments
;
The following automatic conversions were performed:
'_symmetry_cell_setting' value 'Orthorhombic' changed to 'orthorhombic'
according to '/home/saulius/struct/CIF-dictionaries/cif_core.dic'
dictionary named 'cif_core.dic' version 2.4.1 from 2010-06-29.

Automatic conversion script
Id: cif_fix_enum 1527 2010-12-29 10:47:43Z saulius 
;
_cod_original_cell_volume 5008.9(18)
_cod_original_sg_symbol_H-M Pca2(1)
_cod_database_code 7001932

loop_
_symmetry_equiv_pos_as_xyz
'x, y, z'
'-x, -y, z+1/2'
'x+1/2, -y, z'
'-x+1/2, y, z+1/2'

loop_
_atom_site_label
_atom_site_type_symbol
_atom_site_fract_x
_atom_site_fract_y
_atom_site_fract_z
_atom_site_U_iso_or_equiv
_atom_site_adp_type
_atom_site_occupancy
_atom_site_symmetry_multiplicity
_atom_site_calc_flag
_atom_site_refinement_flags
_atom_site_disorder_assembly
_atom_site_disorder_group
Ru1 Ru 0.00858(3) 0.74601(3) 0.52125(7) 0.02968(16) Uani 1 1 d . . .
N1 N 0.0771(4) 0.9161(4) 0.4892(4) 0.0379(18) Uani 1 1 d . . .
N2 N -0.0377(4) 0.9241(4) 0.5431(3) 0.0302(18) Uani 1 1 d . . .
N3 N -0.0437(4) 0.5782(4) 0.4668(4) 0.0349(18) Uani 1 1 d . . .
N4 N 0.0100(4) 0.5699(4) 0.5770(4) 0.0346(18) Uani 1 1 d . . .
O1 O 0.1720(4) 0.7079(3) 0.4489(4) 0.0527(18) Uani 1 1 d . . .
O2 O 0.0968(4) 0.7614(3) 0.6744(4) 0.0530(18) Uani 1 1 d . . .
O3 O -0.1580(4) 0.7336(3) 0.5975(4) 0.063(2) Uani 1 1 d . . .
O4 O -0.0704(4) 0.7828(3) 0.3662(4) 0.0466(17) Uani 1 1 d . . .
C1 C 0.1136(5) 0.7264(5) 0.4740(5) 0.031(2) Uani 1 1 d . . .
C2 C 0.0624(5) 0.7496(5) 0.6203(5) 0.041(2) Uani 1 1 d . . .
C3 C -0.0983(6) 0.7453(5) 0.5692(6) 0.047(3) Uani 1 1 d . . .
C4 C -0.0419(5) 0.7621(5) 0.4216(6) 0.041(2) Uani 1 1 d . . .
C5 C 0.0190(4) 0.8694(4) 0.5197(7) 0.0319(18) Uani 1 1 d . . .
C6 C 0.0577(5) 0.9946(5) 0.4947(5) 0.046(2) Uani 1 1 d . . .
H6 H 0.0901 1.0368 0.4776 0.055 Uiso 1 1 calc R . .
C7 C -0.0135(5) 1.0006(5) 0.5277(7) 0.046(2) Uani 1 1 d . . .
H7 H -0.0423 1.0472 0.5387 0.055 Uiso 1 1 calc R . .
C8 C 0.1527(5) 0.8900(5) 0.4563(5) 0.038(2) Uani 1 1 d . . .
C9 C 0.2194(5) 0.8831(4) 0.5052(5) 0.035(2) Uani 1 1 d . . .
C10 C 0.2917(5) 0.8635(4) 0.4738(5) 0.036(2) Uani 1 1 d . . .
H10 H 0.3369 0.8569 0.5062 0.043 Uiso 1 1 calc R . .
C11 C 0.3018(5) 0.8529(5) 0.3969(5) 0.047(2) Uani 1 1 d . . .
C12 C 0.2364(6) 0.8657(5) 0.3511(5) 0.050(3) Uani 1 1 d . . .
H12 H 0.2438 0.8616 0.2978 0.060 Uiso 1 1 calc R . .
C13 C 0.1604(5) 0.8840(5) 0.3775(5) 0.042(2) Uani 1 1 d . . .
C14 C 0.2130(5) 0.8963(5) 0.5922(5) 0.040(2) Uani 1 1 d . . .
H14A H 0.2177 0.8461 0.6184 0.060 Uiso 1 1 d R . .
H14B H 0.1607 0.9200 0.6041 0.060 Uiso 1 1 d R . .
H14C H 0.2564 0.9311 0.6088 0.060 Uiso 1 1 d R . .
C15 C 0.3822(6) 0.8332(7) 0.3632(6) 0.080(4) Uani 1 1 d . . .
H15A H 0.3758 0.7910 0.3262 0.120 Uiso 1 1 d R . .
H15B H 0.4188 0.8164 0.4036 0.120 Uiso 1 1 d R . .
H15C H 0.4045 0.8793 0.3379 0.120 Uiso 1 1 d R . .
C16 C 0.0913(6) 0.9000(7) 0.3274(6) 0.071(3) Uani 1 1 d . . .
H16A H 0.0408 0.8927 0.3555 0.107 Uiso 1 1 d R . .
H16B H 0.0928 0.8639 0.2843 0.107 Uiso 1 1 d R . .
H16C H 0.0943 0.9538 0.3089 0.107 Uiso 1 1 d R . .
C17 C -0.1100(5) 0.9110(4) 0.5855(5) 0.037(2) Uani 1 1 d . . .
C18 C -0.1040(5) 0.9132(5) 0.6638(6) 0.045(3) Uani 1 1 d . . .
C19 C -0.1752(6) 0.9041(5) 0.7041(6) 0.048(3) Uani 1 1 d . . .
H19 H -0.1725 0.9039 0.7579 0.058 Uiso 1 1 calc R . .
C20 C -0.2479(6) 0.8955(5) 0.6712(7) 0.053(3) Uani 1 1 d . . .
C21 C -0.2514(6) 0.8972(6) 0.5943(7) 0.057(3) Uani 1 1 d . . .
H21 H -0.3025 0.8927 0.5704 0.069 Uiso 1 1 calc R . .
C22 C -0.1822(6) 0.9054(5) 0.5485(5) 0.041(3) Uani 1 1 d . . .
C23 C -0.0239(5) 0.9254(6) 0.7049(6) 0.051(3) Uani 1 1 d . . .
H23A H 0.0189 0.8974 0.6779 0.077 Uiso 1 1 d R . .
H23B H -0.0282 0.9052 0.7568 0.077 Uiso 1 1 d R . .
H23C H -0.0111 0.9812 0.7065 0.077 Uiso 1 1 d R . .
C24 C -0.3235(6) 0.8868(6) 0.7219(7) 0.083(4) Uani 1 1 d . . .
H24A H -0.3167 0.8421 0.7560 0.124 Uiso 1 1 d R . .
H24B H -0.3709 0.8785 0.6897 0.124 Uiso 1 1 d R . .
H24C H -0.3310 0.9344 0.7520 0.124 Uiso 1 1 d R . .
C25 C -0.1908(5) 0.9110(6) 0.4648(5) 0.059(3) Uani 1 1 d . . .
H25A H -0.1376 0.9202 0.4422 0.089 Uiso 1 1 d R . .
H25B H -0.2268 0.9545 0.4523 0.089 Uiso 1 1 d R . .
H25C H -0.2134 0.8623 0.4448 0.089 Uiso 1 1 d R . .
C26 C -0.0075(4) 0.6212(4) 0.5216(8) 0.0308(18) Uani 1 1 d . . .
C27 C -0.0472(6) 0.5022(6) 0.4910(6) 0.055(3) Uani 1 1 d . . .
H27 H -0.0693 0.4600 0.4628 0.066 Uiso 1 1 calc R . .
C28 C -0.0142(6) 0.4964(6) 0.5615(6) 0.050(3) Uani 1 1 d . . .
H28 H -0.0093 0.4513 0.5925 0.060 Uiso 1 1 calc R . .
C29 C -0.0783(6) 0.6003(5) 0.3970(6) 0.042(2) Uani 1 1 d . . .
C30 C -0.0296(6) 0.6021(5) 0.3309(6) 0.040(3) Uani 1 1 d . . .
C31 C -0.0694(6) 0.6242(5) 0.2658(6) 0.051(3) Uani 1 1 d . . .
H31 H -0.0389 0.6296 0.2205 0.061 Uiso 1 1 calc R . .
C32 C -0.1504(6) 0.6389(5) 0.2627(6) 0.049(3) Uani 1 1 d . . .
C33 C -0.1926(6) 0.6332(6) 0.3274(6) 0.054(3) Uani 1 1 d . . .
H33 H -0.2489 0.6433 0.3250 0.064 Uiso 1 1 calc R . .
C34 C -0.1622(5) 0.6146(5) 0.3939(5) 0.044(2) Uani 1 1 d . . .
C35 C 0.0589(5) 0.5844(6) 0.3328(6) 0.064(3) Uani 1 1 d . . .
H35A H 0.0771 0.5699 0.2818 0.096 Uiso 1 1 d R . .
H35B H 0.0688 0.5410 0.3678 0.096 Uiso 1 1 d R . .
H35C H 0.0885 0.6306 0.3500 0.096 Uiso 1 1 d R . .
C36 C -0.1894(7) 0.6624(7) 0.1886(6) 0.090(4) Uani 1 1 d . . .
H36A H -0.2138 0.6164 0.1649 0.135 Uiso 1 1 d R . .
H36B H -0.1488 0.6846 0.1545 0.135 Uiso 1 1 d R . .
H36C H -0.2313 0.7015 0.1986 0.135 Uiso 1 1 d R . .
C37 C -0.2158(6) 0.6096(7) 0.4646(6) 0.074(4) Uani 1 1 d . . .
H37A H -0.2284 0.6623 0.4827 0.112 Uiso 1 1 d R . .
H37B H -0.1871 0.5809 0.5044 0.112 Uiso 1 1 d R . .
H37C H -0.2659 0.5823 0.4521 0.112 Uiso 1 1 d R . .
C38 C 0.0577(5) 0.5844(5) 0.6463(5) 0.039(2) Uani 1 1 d . . .
C39 C 0.1383(5) 0.5714(4) 0.6414(5) 0.034(2) Uani 1 1 d . . .
C40 C 0.1827(5) 0.5820(5) 0.7079(5) 0.039(2) Uani 1 1 d . . .
H40 H 0.2396 0.5757 0.7067 0.047 Uiso 1 1 calc R . .
C41 C 0.1453(5) 0.6016(5) 0.7759(5) 0.036(2) Uani 1 1 d . . .
C42 C 0.0642(5) 0.6094(5) 0.7783(5) 0.038(2) Uani 1 1 d . . .
H42 H 0.0385 0.6218 0.8249 0.045 Uiso 1 1 calc R . .
C43 C 0.0175(5) 0.5991(5) 0.7124(5) 0.032(2) Uani 1 1 d . . .
C44 C 0.1805(5) 0.5448(5) 0.5710(4) 0.051(3) Uani 1 1 d . . .
H44A H 0.1481 0.5046 0.5458 0.076 Uiso 1 1 d R . .
H44B H 0.2333 0.5232 0.5845 0.076 Uiso 1 1 d R . .
H44C H 0.1877 0.5892 0.5367 0.076 Uiso 1 1 d R . .
C45 C 0.1954(5) 0.6150(6) 0.8468(5) 0.060(3) Uani 1 1 d . . .
H45A H 0.1617 0.6389 0.8861 0.090 Uiso 1 1 d R . .
H45B H 0.2405 0.6499 0.8347 0.090 Uiso 1 1 d R . .
H45C H 0.2165 0.5650 0.8652 0.090 Uiso 1 1 d R . .
C46 C -0.0728(5) 0.6028(6) 0.7159(6) 0.056(3) Uani 1 1 d . . .
H46A H -0.0930 0.6346 0.6738 0.084 Uiso 1 1 d R . .
H46B H -0.0893 0.6263 0.7642 0.084 Uiso 1 1 d R . .
H46C H -0.0952 0.5500 0.7122 0.084 Uiso 1 1 d R . .
B1 B 0.4645(9) 0.8078(8) 0.6296(10) 0.083(3) Uani 1 1 d . . .
B2 B 0.3513(10) 0.6974(8) 0.6309(11) 0.083(3) Uani 1 1 d . . .
F1 F 0.4162(3) 0.8722(3) 0.6376(3) 0.0569(15) Uani 1 1 d . . .
F2 F 0.5067(3) 0.7894(4) 0.6895(3) 0.0817(19) Uani 1 1 d . . .
F3 F 0.5223(4) 0.8231(3) 0.5643(4) 0.085(2) Uani 1 1 d . . .
F4 F 0.4193(4) 0.7428(3) 0.5960(4) 0.0805(19) Uani 1 1 d . . .
F5 F 0.2846(4) 0.7090(4) 0.5904(4) 0.0836(19) Uani 1 1 d . . .
F6 F 0.3396(5) 0.7354(4) 0.7050(5) 0.132(3) Uani 1 1 d . . .
F7 F 0.3715(3) 0.6223(3) 0.6416(4) 0.0765(19) Uani 1 1 d . . .
B3 B 0.5667(8) 0.6753(8) 0.4667(9) 0.066(4) Uani 1 1 d . . .
B4 B 0.6141(9) 0.7951(8) 0.3789(9) 0.068(4) Uani 1 1 d . . .
F8 F 0.4780(4) 0.6740(3) 0.4698(3) 0.0760(18) Uani 1 1 d . . .
F9 F 0.5944(4) 0.6495(3) 0.5349(3) 0.0873(19) Uani 1 1 d . . .
F10 F 0.5881(4) 0.6236(3) 0.4070(3) 0.0813(19) Uani 1 1 d . . .
F11 F 0.5920(4) 0.7539(4) 0.4512(4) 0.107(2) Uani 1 1 d . . .
F12 F 0.6106(4) 0.8677(3) 0.3927(3) 0.079(2) Uani 1 1 d . . .
F13 F 0.5664(5) 0.7686(4) 0.3208(4) 0.100(2) Uani 1 1 d . . .
F14 F 0.6955(4) 0.7713(4) 0.3622(5) 0.108(3) Uani 1 1 d . . .

loop_
_atom_site_aniso_label
_atom_site_aniso_U_11
_atom_site_aniso_U_22
_atom_site_aniso_U_33
_atom_site_aniso_U_23
_atom_site_aniso_U_13
_atom_site_aniso_U_12
Ru1 0.0293(3) 0.0264(3) 0.0334(3) 0.0005(4) 0.0033(5) 0.0001(3)
N1 0.042(5) 0.042(5) 0.030(4) 0.007(3) 0.002(3) 0.005(4)
N2 0.022(3) 0.041(4) 0.028(5) 0.003(3) 0.003(3) 0.002(3)
N3 0.035(5) 0.038(5) 0.032(5) -0.002(4) -0.008(4) -0.002(4)
N4 0.037(4) 0.026(4) 0.041(5) -0.006(3) -0.007(4) -0.009(4)
O1 0.060(5) 0.029(4) 0.069(5) -0.004(3) 0.014(4) 0.002(3)
O2 0.075(4) 0.038(4) 0.046(4) -0.007(3) -0.007(3) -0.007(4)
O3 0.042(4) 0.036(4) 0.110(6) 0.010(4) 0.034(4) -0.008(3)
O4 0.067(4) 0.030(4) 0.043(4) -0.004(3) -0.008(3) 0.006(3)
C1 0.029(5) 0.033(6) 0.031(6) -0.004(4) 0.001(4) 0.001(4)
C2 0.048(5) 0.036(6) 0.038(6) -0.011(5) 0.005(4) -0.009(5)
C3 0.066(7) 0.011(5) 0.064(7) 0.007(5) -0.002(5) -0.006(5)
C4 0.049(5) 0.015(5) 0.059(7) -0.004(5) 0.010(5) 0.004(4)
C5 0.022(4) 0.036(4) 0.038(4) 0.018(6) 0.008(6) -0.003(3)
C6 0.054(6) 0.024(5) 0.059(7) 0.023(4) -0.001(5) 0.003(4)
C7 0.035(5) 0.041(5) 0.061(7) 0.040(7) -0.006(6) 0.002(4)
C8 0.033(5) 0.032(5) 0.050(7) 0.023(5) 0.011(5) -0.009(4)
C9 0.034(5) 0.019(4) 0.051(7) 0.008(4) 0.001(4) -0.001(3)
C10 0.036(5) 0.032(5) 0.041(6) 0.009(4) 0.001(4) -0.005(4)
C11 0.033(5) 0.068(7) 0.039(6) -0.007(5) -0.002(5) 0.003(5)
C12 0.059(7) 0.048(6) 0.043(7) -0.001(5) 0.018(5) -0.008(5)
C13 0.055(6) 0.048(6) 0.024(5) 0.020(5) 0.002(4) -0.009(5)
C14 0.065(7) 0.031(5) 0.023(5) -0.019(4) 0.004(4) -0.004(5)
C15 0.049(7) 0.114(11) 0.077(8) 0.011(8) 0.021(6) -0.012(7)
C16 0.070(8) 0.095(9) 0.049(7) 0.012(6) -0.021(6) 0.000(7)
C17 0.055(7) 0.013(5) 0.041(6) 0.002(4) -0.008(5) 0.008(4)
C18 0.039(6) 0.023(5) 0.073(8) -0.007(5) -0.004(5) 0.002(4)
C19 0.064(7) 0.024(5) 0.057(7) -0.009(5) 0.018(6) 0.004(5)
C20 0.036(6) 0.028(5) 0.094(10) -0.006(6) 0.014(6) -0.001(4)
C21 0.036(6) 0.054(7) 0.083(9) -0.005(6) -0.013(6) 0.021(5)
C22 0.037(6) 0.029(5) 0.058(7) -0.002(4) 0.008(5) 0.003(4)
C23 0.045(6) 0.054(7) 0.055(7) -0.011(5) 0.003(5) -0.005(5)
C24 0.045(6) 0.085(9) 0.118(11) -0.016(7) 0.034(7) 0.013(6)
C25 0.026(6) 0.081(8) 0.071(9) -0.017(6) -0.029(5) 0.026(5)
C26 0.022(4) 0.032(4) 0.038(4) -0.017(7) 0.006(5) -0.017(3)
C27 0.069(8) 0.029(6) 0.066(7) 0.006(5) -0.010(6) -0.017(5)
C28 0.069(7) 0.029(6) 0.050(6) 0.012(5) -0.032(5) -0.001(5)
C29 0.047(6) 0.032(5) 0.047(7) 0.001(5) -0.010(5) -0.013(4)
C30 0.037(6) 0.031(6) 0.051(7) -0.011(5) -0.015(6) -0.001(5)
C31 0.079(8) 0.035(6) 0.040(7) -0.018(5) -0.007(5) 0.003(5)
C32 0.061(7) 0.028(6) 0.058(8) -0.004(5) -0.031(6) 0.003(5)
C33 0.041(6) 0.058(7) 0.061(8) 0.002(6) -0.016(6) 0.002(5)
C34 0.044(6) 0.043(6) 0.045(6) -0.002(5) -0.011(5) -0.015(5)
C35 0.048(7) 0.071(8) 0.074(9) -0.035(6) -0.002(6) 0.010(6)
C36 0.116(10) 0.072(9) 0.082(10) -0.017(7) -0.040(8) 0.017(7)
C37 0.037(6) 0.111(10) 0.075(9) 0.019(7) 0.002(6) -0.009(6)
C38 0.041(6) 0.027(5) 0.048(7) 0.014(5) -0.017(5) -0.009(4)
C39 0.048(6) 0.015(5) 0.039(6) -0.006(4) 0.003(5) -0.002(4)
C40 0.031(5) 0.030(5) 0.056(6) 0.010(5) -0.003(5) -0.006(4)
C41 0.035(5) 0.032(5) 0.041(6) 0.005(4) -0.002(4) -0.005(4)
C42 0.052(6) 0.025(5) 0.036(6) 0.006(4) -0.002(5) 0.001(4)
C43 0.023(5) 0.037(6) 0.037(6) 0.011(4) 0.012(5) -0.014(5)
C44 0.072(7) 0.038(6) 0.042(6) -0.011(5) -0.004(5) -0.003(5)
C45 0.066(7) 0.071(8) 0.043(7) 0.003(5) -0.007(5) -0.019(6)
C46 0.032(6) 0.089(9) 0.048(7) 0.038(6) 0.002(5) 0.011(6)
B1 0.090(8) 0.045(6) 0.114(10) 0.018(6) 0.015(7) -0.007(6)
B2 0.090(8) 0.045(6) 0.114(10) 0.018(6) 0.015(7) -0.007(6)
F1 0.080(4) 0.036(3) 0.055(4) 0.001(3) -0.003(3) 0.007(3)
F2 0.066(4) 0.114(5) 0.065(4) 0.021(4) -0.029(3) 0.018(4)
F3 0.093(5) 0.072(4) 0.089(5) 0.004(3) 0.019(4) -0.017(4)
F4 0.094(4) 0.064(4) 0.084(5) -0.011(4) 0.016(3) -0.031(4)
F5 0.068(4) 0.079(4) 0.104(5) 0.034(4) 0.000(4) -0.005(3)
F6 0.181(8) 0.103(6) 0.113(7) -0.008(5) 0.081(6) -0.007(5)
F7 0.068(4) 0.055(4) 0.106(5) 0.018(4) 0.029(4) 0.008(3)
B3 0.050(8) 0.049(9) 0.099(13) -0.002(8) 0.007(8) 0.015(7)
B4 0.090(11) 0.039(8) 0.076(11) 0.007(8) 0.028(8) -0.021(8)
F8 0.090(5) 0.060(4) 0.078(4) -0.012(3) 0.002(4) -0.004(3)
F9 0.132(5) 0.079(4) 0.051(5) 0.000(3) -0.028(4) 0.006(4)
F10 0.097(5) 0.070(4) 0.077(5) -0.010(4) 0.006(4) 0.007(4)
F11 0.129(6) 0.079(5) 0.111(6) 0.017(5) 0.035(5) 0.010(5)
F12 0.107(5) 0.051(4) 0.080(5) -0.012(3) 0.028(4) 0.010(4)
F13 0.141(7) 0.073(5) 0.086(5) -0.010(4) -0.033(5) -0.004(4)
F14 0.084(5) 0.077(5) 0.164(7) 0.003(5) 0.033(5) 0.007(4)

loop_
_atom_type_symbol
_atom_type_description
_atom_type_scat_dispersion_real
_atom_type_scat_dispersion_imag
_atom_type_scat_source
C C 0.0033 0.0016 'International Tables Vol C Tables 4.2.6.8 and 6.1.1.4'
H H 0.0000 0.0000 'International Tables Vol C Tables 4.2.6.8 and 6.1.1.4'
B B 0.0013 0.0007 'International Tables Vol C Tables 4.2.6.8 and 6.1.1.4'
N N 0.0061 0.0033 'International Tables Vol C Tables 4.2.6.8 and 6.1.1.4'
O O 0.0106 0.0060 'International Tables Vol C Tables 4.2.6.8 and 6.1.1.4'
F F 0.0171 0.0103 'International Tables Vol C Tables 4.2.6.8 and 6.1.1.4'
Ru Ru -1.2594 0.8363 'International Tables Vol C Tables 4.2.6.8 and 6.1.1.4'

loop_
_geom_angle_atom_site_label_1
_geom_angle_atom_site_label_2
_geom_angle_atom_site_label_3
_geom_angle
_geom_angle_site_symmetry_1
_geom_angle_site_symmetry_3
_geom_angle_publ_flag
C1 Ru1 C2 88.8(3) . . ?
C1 Ru1 C3 169.8(3) . . ?
C2 Ru1 C3 91.6(4) . . ?
C1 Ru1 C4 91.3(4) . . ?
C2 Ru1 C4 170.0(3) . . ?
C3 Ru1 C4 90.1(4) . . ?
C1 Ru1 C5 95.3(3) . . ?
C2 Ru1 C5 86.7(4) . . ?
C3 Ru1 C5 94.9(3) . . ?
C4 Ru1 C5 83.3(4) . . ?
C1 Ru1 C26 86.7(3) . . ?
C2 Ru1 C26 94.9(4) . . ?
C3 Ru1 C26 83.1(3) . . ?
C4 Ru1 C26 95.1(4) . . ?
C5 Ru1 C26 177.5(3) . . ?
C5 N1 C6 112.3(7) . . ?
C5 N1 C8 125.9(7) . . ?
C6 N1 C8 121.8(7) . . ?
C5 N2 C7 112.3(6) . . ?
C5 N2 C17 128.0(7) . . ?
C7 N2 C17 119.3(7) . . ?
C26 N3 C27 108.3(8) . . ?
C26 N3 C29 131.0(8) . . ?
C27 N3 C29 120.6(8) . . ?
C26 N4 C28 113.5(7) . . ?
C26 N4 C38 127.4(7) . . ?
C28 N4 C38 118.9(7) . . ?
O1 C1 Ru1 173.2(8) . . ?
O2 C2 Ru1 170.7(8) . . ?
O3 C3 Ru1 170.1(8) . . ?
O4 C4 Ru1 170.0(7) . . ?
N1 C5 N2 101.5(6) . . ?
N1 C5 Ru1 130.4(6) . . ?
N2 C5 Ru1 127.8(5) . . ?
C7 C6 N1 108.3(8) . . ?
C7 C6 H6 125.9 . . ?
N1 C6 H6 125.9 . . ?
C6 C7 N2 105.7(8) . . ?
C6 C7 H7 127.2 . . ?
N2 C7 H7 127.2 . . ?
C13 C8 C9 122.1(8) . . ?
C13 C8 N1 119.9(8) . . ?
C9 C8 N1 117.3(8) . . ?
C10 C9 C8 117.6(8) . . ?
C10 C9 C14 119.8(7) . . ?
C8 C9 C14 122.6(7) . . ?
C9 C10 C11 122.6(8) . . ?
C9 C10 H10 118.7 . . ?
C11 C10 H10 118.7 . . ?
C12 C11 C10 117.5(8) . . ?
C12 C11 C15 120.4(9) . . ?
C10 C11 C15 121.9(8) . . ?
C11 C12 C13 124.1(9) . . ?
C11 C12 H12 118.0 . . ?
C13 C12 H12 118.0 . . ?
C12 C13 C8 115.8(8) . . ?
C12 C13 C16 123.4(9) . . ?
C8 C13 C16 120.7(9) . . ?
C9 C14 H14A 109.5 . . ?
C9 C14 H14B 109.4 . . ?
H14A C14 H14B 109.5 . . ?
C9 C14 H14C 109.5 . . ?
H14A C14 H14C 109.5 . . ?
H14B C14 H14C 109.5 . . ?
C11 C15 H15A 109.5 . . ?
C11 C15 H15B 109.3 . . ?
H15A C15 H15B 109.5 . . ?
C11 C15 H15C 109.6 . . ?
H15A C15 H15C 109.5 . . ?
H15B C15 H15C 109.5 . . ?
C13 C16 H16A 109.7 . . ?
C13 C16 H16B 109.2 . . ?
H16A C16 H16B 109.5 . . ?
C13 C16 H16C 109.5 . . ?
H16A C16 H16C 109.5 . . ?
H16B C16 H16C 109.5 . . ?
C22 C17 C18 122.7(9) . . ?
C22 C17 N2 119.8(8) . . ?
C18 C17 N2 117.1(8) . . ?
C19 C18 C17 116.5(9) . . ?
C19 C18 C23 120.9(9) . . ?
C17 C18 C23 122.6(9) . . ?
C20 C19 C18 123.7(10) . . ?
C20 C19 H19 118.2 . . ?
C18 C19 H19 118.2 . . ?
C19 C20 C21 117.8(10) . . ?
C19 C20 C24 119.1(11) . . ?
C21 C20 C24 123.1(10) . . ?
C20 C21 C22 122.7(10) . . ?
C20 C21 H21 118.6 . . ?
C22 C21 H21 118.6 . . ?
C17 C22 C21 116.5(9) . . ?
C17 C22 C25 123.5(8) . . ?
C21 C22 C25 119.9(9) . . ?
C18 C23 H23A 109.4 . . ?
C18 C23 H23B 109.4 . . ?
H23A C23 H23B 109.5 . . ?
C18 C23 H23C 109.6 . . ?
H23A C23 H23C 109.5 . . ?
H23B C23 H23C 109.5 . . ?
C20 C24 H24A 109.7 . . ?
C20 C24 H24B 109.1 . . ?
H24A C24 H24B 109.5 . . ?
C20 C24 H24C 109.6 . . ?
H24A C24 H24C 109.5 . . ?
H24B C24 H24C 109.5 . . ?
C22 C25 H25A 109.2 . . ?
C22 C25 H25B 109.3 . . ?
H25A C25 H25B 109.5 . . ?
C22 C25 H25C 109.9 . . ?
H25A C25 H25C 109.5 . . ?
H25B C25 H25C 109.5 . . ?
N4 C26 N3 104.9(6) . . ?
N4 C26 Ru1 128.6(8) . . ?
N3 C26 Ru1 126.3(8) . . ?
C28 C27 N3 109.5(10) . . ?
C28 C27 H27 125.2 . . ?
N3 C27 H27 125.2 . . ?
N4 C28 C27 103.7(9) . . ?
N4 C28 H28 128.2 . . ?
C27 C28 H28 128.2 . . ?
N3 C29 C34 118.7(8) . . ?
N3 C29 C30 119.4(8) . . ?
C34 C29 C30 121.6(9) . . ?
C31 C30 C29 114.7(9) . . ?
C31 C30 C35 123.0(10) . . ?
C29 C30 C35 122.3(9) . . ?
C32 C31 C30 123.7(10) . . ?
C32 C31 H31 118.1 . . ?
C30 C31 H31 118.1 . . ?
C33 C32 C31 117.6(9) . . ?
C33 C32 C36 122.1(10) . . ?
C31 C32 C36 120.3(10) . . ?
C34 C33 C32 125.1(9) . . ?
C34 C33 H33 117.4 . . ?
C32 C33 H33 117.4 . . ?
C33 C34 C29 117.0(9) . . ?
C33 C34 C37 121.1(9) . . ?
C29 C34 C37 121.9(8) . . ?
C30 C35 H35A 109.5 . . ?
C30 C35 H35B 109.4 . . ?
H35A C35 H35B 109.5 . . ?
C30 C35 H35C 109.5 . . ?
H35A C35 H35C 109.5 . . ?
H35B C35 H35C 109.5 . . ?
C32 C36 H36A 109.3 . . ?
C32 C36 H36B 109.8 . . ?
H36A C36 H36B 109.5 . . ?
C32 C36 H36C 109.3 . . ?
H36A C36 H36C 109.5 . . ?
H36B C36 H36C 109.5 . . ?
C34 C37 H37A 109.6 . . ?
C34 C37 H37B 109.3 . . ?
H37A C37 H37B 109.5 . . ?
C34 C37 H37C 109.5 . . ?
H37A C37 H37C 109.5 . . ?
H37B C37 H37C 109.5 . . ?
C39 C38 C43 124.4(8) . . ?
C39 C38 N4 116.5(8) . . ?
C43 C38 N4 118.4(8) . . ?
C38 C39 C40 116.4(8) . . ?
C38 C39 C44 124.3(8) . . ?
C40 C39 C44 119.3(8) . . ?
C41 C40 C39 121.3(8) . . ?
C41 C40 H40 119.4 . . ?
C39 C40 H40 119.4 . . ?
C42 C41 C40 119.7(8) . . ?
C42 C41 C45 120.3(8) . . ?
C40 C41 C45 120.1(8) . . ?
C41 C42 C43 120.6(8) . . ?
C41 C42 H42 119.7 . . ?
C43 C42 H42 119.7 . . ?
C38 C43 C42 117.3(8) . . ?
C38 C43 C46 122.0(8) . . ?
C42 C43 C46 120.7(8) . . ?
C39 C44 H44A 109.5 . . ?
C39 C44 H44B 109.4 . . ?
H44A C44 H44B 109.5 . . ?
C39 C44 H44C 109.5 . . ?
H44A C44 H44C 109.5 . . ?
H44B C44 H44C 109.5 . . ?
C41 C45 H45A 109.4 . . ?
C41 C45 H45B 109.3 . . ?
H45A C45 H45B 109.5 . . ?
C41 C45 H45C 109.7 . . ?
H45A C45 H45C 109.5 . . ?
H45B C45 H45C 109.5 . . ?
C43 C46 H46A 109.5 . . ?
C43 C46 H46B 109.3 . . ?
H46A C46 H46B 109.5 . . ?
C43 C46 H46C 109.6 . . ?
H46A C46 H46C 109.5 . . ?
H46B C46 H46C 109.5 . . ?
F2 B1 F1 115.1(13) . . ?
F2 B1 F4 114.6(10) . . ?
F1 B1 F4 110.8(11) . . ?
F2 B1 F3 108.5(11) . . ?
F1 B1 F3 107.9(10) . . ?
F4 B1 F3 98.5(11) . . ?
F5 B2 F7 115.2(13) . . ?
F5 B2 F6 107.5(12) . . ?
F7 B2 F6 109.4(13) . . ?
F5 B2 F4 109.1(11) . . ?
F7 B2 F4 111.5(11) . . ?
F6 B2 F4 103.5(11) . . ?
B1 F4 B2 127.7(10) . . ?
F9 B3 F10 111.6(9) . . ?
F9 B3 F11 112.0(11) . . ?
F10 B3 F11 111.8(11) . . ?
F9 B3 F8 107.4(11) . . ?
F10 B3 F8 105.5(10) . . ?
F11 B3 F8 108.2(9) . . ?
F12 B4 F13 116.2(13) . . ?
F12 B4 F14 111.1(10) . . ?
F13 B4 F14 107.1(11) . . ?
F12 B4 F11 106.6(11) . . ?
F13 B4 F11 109.7(9) . . ?
F14 B4 F11 105.6(11) . . ?
B3 F11 B4 132.3(10) . . ?

loop_
_geom_bond_atom_site_label_1
_geom_bond_atom_site_label_2
_geom_bond_distance
_geom_bond_site_symmetry_2
_geom_bond_publ_flag
Ru1 C1 1.959(9) . ?
Ru1 C2 1.962(10) . ?
Ru1 C3 1.963(10) . ?
Ru1 C4 1.965(11) . ?
Ru1 C5 2.121(7) . ?
Ru1 C26 2.156(6) . ?
N1 C5 1.364(9) . ?
N1 C6 1.386(10) . ?
N1 C8 1.452(10) . ?
N2 C5 1.391(9) . ?
N2 C7 1.398(9) . ?
N2 C17 1.429(10) . ?
N3 C26 1.355(12) . ?
N3 C27 1.372(11) . ?
N3 C29 1.410(11) . ?
N4 C26 1.345(12) . ?
N4 C28 1.350(11) . ?
N4 C38 1.477(10) . ?
O1 C1 1.110(8) . ?
O2 C2 1.130(10) . ?
O3 C3 1.126(10) . ?
O4 C4 1.142(10) . ?
C6 C7 1.321(11) . ?
C6 H6 0.9500 . ?
C7 H7 0.9500 . ?
C8 C13 1.399(12) . ?
C8 C9 1.406(11) . ?
C9 C10 1.363(10) . ?
C9 C14 1.554(11) . ?
C10 C11 1.378(11) . ?
C10 H10 0.9500 . ?
C11 C12 1.371(12) . ?
C11 C15 1.497(12) . ?
C12 C13 1.379(12) . ?
C12 H12 0.9500 . ?
C13 C16 1.472(11) . ?
C14 H14A 0.9800 . ?
C14 H14B 0.9800 . ?
C14 H14C 0.9800 . ?
C15 H15A 0.9800 . ?
C15 H15B 0.9800 . ?
C15 H15C 0.9800 . ?
C16 H16A 0.9800 . ?
C16 H16B 0.9800 . ?
C16 H16C 0.9800 . ?
C17 C22 1.367(11) . ?
C17 C18 1.386(12) . ?
C18 C19 1.386(12) . ?
C18 C23 1.527(12) . ?
C19 C20 1.345(13) . ?
C19 H19 0.9500 . ?
C20 C21 1.356(12) . ?
C20 C24 1.548(13) . ?
C21 C22 1.409(12) . ?
C21 H21 0.9500 . ?
C22 C25 1.485(12) . ?
C23 H23A 0.9800 . ?
C23 H23B 0.9800 . ?
C23 H23C 0.9800 . ?
C24 H24A 0.9800 . ?
C24 H24B 0.9800 . ?
C24 H24C 0.9800 . ?
C25 H25A 0.9800 . ?
C25 H25B 0.9800 . ?
C25 H25C 0.9800 . ?
C27 C28 1.363(11) . ?
C27 H27 0.9500 . ?
C28 H28 0.9500 . ?
C29 C34 1.413(12) . ?
C29 C30 1.419(13) . ?
C30 C31 1.376(12) . ?
C30 C35 1.498(11) . ?
C31 C32 1.368(12) . ?
C31 H31 0.9500 . ?
C32 C33 1.342(12) . ?
C32 C36 1.512(13) . ?
C33 C34 1.315(12) . ?
C33 H33 0.9500 . ?
C34 C37 1.534(12) . ?
C35 H35A 0.9800 . ?
C35 H35B 0.9800 . ?
C35 H35C 0.9800 . ?
C36 H36A 0.9800 . ?
C36 H36B 0.9800 . ?
C36 H36C 0.9800 . ?
C37 H37A 0.9800 . ?
C37 H37B 0.9800 . ?
C37 H37C 0.9800 . ?
C38 C39 1.356(11) . ?
C38 C43 1.366(12) . ?
C39 C40 1.396(11) . ?
C39 C44 1.496(10) . ?
C40 C41 1.392(11) . ?
C40 H40 0.9500 . ?
C41 C42 1.351(11) . ?
C41 C45 1.518(11) . ?
C42 C43 1.407(11) . ?
C42 H42 0.9500 . ?
C43 C46 1.501(10) . ?
C44 H44A 0.9800 . ?
C44 H44B 0.9800 . ?
C44 H44C 0.9800 . ?
C45 H45A 0.9800 . ?
C45 H45B 0.9800 . ?
C45 H45C 0.9800 . ?
C46 H46A 0.9800 . ?
C46 H46B 0.9800 . ?
C46 H46C 0.9800 . ?
B1 F2 1.304(17) . ?
B1 F1 1.371(14) . ?
B1 F4 1.467(15) . ?
B1 F3 1.520(15) . ?
B2 F5 1.331(16) . ?
B2 F7 1.343(15) . ?
B2 F6 1.472(18) . ?
B2 F4 1.502(14) . ?
B3 F9 1.360(15) . ?
B3 F10 1.421(15) . ?
B3 F11 1.438(14) . ?
B3 F8 1.472(13) . ?
B4 F12 1.268(13) . ?
B4 F13 1.372(15) . ?
B4 F14 1.440(15) . ?
B4 F11 1.503(14) . ?

loop_
_geom_torsion_atom_site_label_1
_geom_torsion_atom_site_label_2
_geom_torsion_atom_site_label_3
_geom_torsion_atom_site_label_4
_geom_torsion
_geom_torsion_site_symmetry_1
_geom_torsion_site_symmetry_2
_geom_torsion_site_symmetry_3
_geom_torsion_site_symmetry_4
_geom_torsion_publ_flag
C1 Ru1 C4 O4 -102(5) . . . . ?
C3 Ru1 C4 O4 88(5) . . . . ?
C5 Ru1 C4 O4 -7(5) . . . . ?
C26 Ru1 C4 O4 171(5) . . . . ?
C6 N1 C5 N2 0.9(10) . . . . ?
C8 N1 C5 N2 179.0(8) . . . . ?
C6 N1 C5 Ru1 174.6(8) . . . . ?
C8 N1 C5 Ru1 -7.3(15) . . . . ?
C7 N2 C5 N1 -0.7(11) . . . . ?
C17 N2 C5 N1 -174.2(7) . . . . ?
C7 N2 C5 Ru1 -174.6(8) . . . . ?
C17 N2 C5 Ru1 11.9(14) . . . . ?
C1 Ru1 C5 N1 5.2(10) . . . . ?
C2 Ru1 C5 N1 93.7(10) . . . . ?
C3 Ru1 C5 N1 -175.0(10) . . . . ?
C4 Ru1 C5 N1 -85.5(10) . . . . ?
C1 Ru1 C5 N2 177.3(9) . . . . ?
C2 Ru1 C5 N2 -94.2(10) . . . . ?
C3 Ru1 C5 N2 -2.9(10) . . . . ?
C4 Ru1 C5 N2 86.7(10) . . . . ?
C5 N1 C6 C7 -0.9(11) . . . . ?
C8 N1 C6 C7 -179.1(9) . . . . ?
N1 C6 C7 N2 0.4(11) . . . . ?
C5 N2 C7 C6 0.2(12) . . . . ?
C17 N2 C7 C6 174.4(8) . . . . ?
C5 N1 C8 C13 99.9(11) . . . . ?
C6 N1 C8 C13 -82.1(10) . . . . ?
C5 N1 C8 C9 -89.5(11) . . . . ?
C6 N1 C8 C9 88.4(9) . . . . ?
C13 C8 C9 C10 -5.6(12) . . . . ?
N1 C8 C9 C10 -175.9(7) . . . . ?
C13 C8 C9 C14 174.9(7) . . . . ?
N1 C8 C9 C14 4.6(11) . . . . ?
C8 C9 C10 C11 2.1(12) . . . . ?
C14 C9 C10 C11 -178.4(8) . . . . ?
C9 C10 C11 C12 2.4(13) . . . . ?
C9 C10 C11 C15 178.5(9) . . . . ?
C10 C11 C12 C13 -3.8(14) . . . . ?
C15 C11 C12 C13 180.0(9) . . . . ?
C11 C12 C13 C8 0.6(14) . . . . ?
C11 C12 C13 C16 178.0(10) . . . . ?
C9 C8 C13 C12 4.2(13) . . . . ?
N1 C8 C13 C12 174.3(7) . . . . ?
C9 C8 C13 C16 -173.3(8) . . . . ?
N1 C8 C13 C16 -3.2(13) . . . . ?
C5 N2 C17 C22 -98.3(11) . . . . ?
C7 N2 C17 C22 88.6(10) . . . . ?
C5 N2 C17 C18 88.8(11) . . . . ?
C7 N2 C17 C18 -84.4(10) . . . . ?
C22 C17 C18 C19 4.3(12) . . . . ?
N2 C17 C18 C19 177.0(7) . . . . ?
C22 C17 C18 C23 -175.4(8) . . . . ?
N2 C17 C18 C23 -2.7(12) . . . . ?
C17 C18 C19 C20 -1.8(13) . . . . ?
C23 C18 C19 C20 177.9(8) . . . . ?
C18 C19 C20 C21 -1.1(14) . . . . ?
C18 C19 C20 C24 -179.2(8) . . . . ?
C19 C20 C21 C22 1.7(15) . . . . ?
C24 C20 C21 C22 179.8(8) . . . . ?
C18 C17 C22 C21 -3.7(13) . . . . ?
N2 C17 C22 C21 -176.3(8) . . . . ?
C18 C17 C22 C25 173.6(9) . . . . ?
N2 C17 C22 C25 1.0(13) . . . . ?
C20 C21 C22 C17 0.6(14) . . . . ?
C20 C21 C22 C25 -176.8(9) . . . . ?
C28 N4 C26 N3 -1.2(10) . . . . ?
C38 N4 C26 N3 172.8(7) . . . . ?
C28 N4 C26 Ru1 174.5(6) . . . . ?
C38 N4 C26 Ru1 -11.5(12) . . . . ?
C27 N3 C26 N4 0.3(10) . . . . ?
C29 N3 C26 N4 176.9(8) . . . . ?
C27 N3 C26 Ru1 -175.5(6) . . . . ?
C29 N3 C26 Ru1 1.1(13) . . . . ?
C1 Ru1 C26 N4 93.0(7) . . . . ?
C2 Ru1 C26 N4 4.5(8) . . . . ?
C3 Ru1 C26 N4 -86.6(8) . . . . ?
C4 Ru1 C26 N4 -176.1(7) . . . . ?
C1 Ru1 C26 N3 -92.3(8) . . . . ?
C2 Ru1 C26 N3 179.2(7) . . . . ?
C3 Ru1 C26 N3 88.2(8) . . . . ?
C4 Ru1 C26 N3 -1.3(8) . . . . ?
C26 N3 C27 C28 0.7(11) . . . . ?
C29 N3 C27 C28 -176.4(8) . . . . ?
C26 N4 C28 C27 1.5(11) . . . . ?
C38 N4 C28 C27 -173.0(8) . . . . ?
N3 C27 C28 N4 -1.3(11) . . . . ?
C26 N3 C29 C34 -94.6(11) . . . . ?
C27 N3 C29 C34 81.6(11) . . . . ?
C26 N3 C29 C30 90.0(12) . . . . ?
C27 N3 C29 C30 -93.8(11) . . . . ?
N3 C29 C30 C31 179.8(8) . . . . ?
C34 C29 C30 C31 4.5(13) . . . . ?
N3 C29 C30 C35 -2.6(14) . . . . ?
C34 C29 C30 C35 -177.8(9) . . . . ?
C29 C30 C31 C32 -3.9(14) . . . . ?
C35 C30 C31 C32 178.5(9) . . . . ?
C30 C31 C32 C33 1.7(15) . . . . ?
C30 C31 C32 C36 -179.6(9) . . . . ?
C31 C32 C33 C34 0.1(16) . . . . ?
C36 C32 C33 C34 -178.5(10) . . . . ?
C32 C33 C34 C29 0.5(15) . . . . ?
C32 C33 C34 C37 180.0(10) . . . . ?
N3 C29 C34 C33 -178.3(8) . . . . ?
C30 C29 C34 C33 -3.0(13) . . . . ?
N3 C29 C34 C37 2.3(13) . . . . ?
C30 C29 C34 C37 177.6(9) . . . . ?
C26 N4 C38 C39 -90.2(11) . . . . ?
C28 N4 C38 C39 83.5(10) . . . . ?
C26 N4 C38 C43 98.6(10) . . . . ?
C28 N4 C38 C43 -87.7(10) . . . . ?
C43 C38 C39 C40 -6.8(13) . . . . ?
N4 C38 C39 C40 -177.4(7) . . . . ?
C43 C38 C39 C44 171.3(8) . . . . ?
N4 C38 C39 C44 0.8(12) . . . . ?
C38 C39 C40 C41 2.6(12) . . . . ?
C44 C39 C40 C41 -175.6(7) . . . . ?
C39 C40 C41 C42 1.1(12) . . . . ?
C39 C40 C41 C45 -178.3(8) . . . . ?
C40 C41 C42 C43 -1.1(13) . . . . ?
C45 C41 C42 C43 178.3(8) . . . . ?
C39 C38 C43 C42 6.9(13) . . . . ?
N4 C38 C43 C42 177.3(7) . . . . ?
C39 C38 C43 C46 -171.9(8) . . . . ?
N4 C38 C43 C46 -1.5(13) . . . . ?
C41 C42 C43 C38 -2.6(12) . . . . ?
C41 C42 C43 C46 176.2(8) . . . . ?
F2 B1 F4 B2 64.6(16) . . . . ?
F1 B1 F4 B2 -67.7(16) . . . . ?
F3 B1 F4 B2 179.5(10) . . . . ?
F5 B2 F4 B1 116.0(14) . . . . ?
F7 B2 F4 B1 -115.7(14) . . . . ?
F6 B2 F4 B1 1.8(17) . . . . ?
F9 B3 F11 B4 145.9(12) . . . . ?
F10 B3 F11 B4 19.9(17) . . . . ?
F8 B3 F11 B4 -95.9(14) . . . . ?
F12 B4 F11 B3 162.6(10) . . . . ?
F13 B4 F11 B3 36.0(17) . . . . ?
F14 B4 F11 B3 -79.1(15) . . . . ?
